data_7026156
loop_
_publ_author_name
'Oguadinma, Paul O.'
'Rodrigue-Witchel, Alexandre'
'Reber, Christian'
'Schaper, Frank'

_publ_section_title
;
 Intramolecular pi-stacking in copper(I) diketiminate phenanthroline
 complexes.
;
_journal_issue 37
_journal_name_full 'Dalton transactions (Cambridge, England : 2003)'
_journal_page_first 8759
_journal_page_last 8768
_journal_paper_doi 10.1039/c0dt00240b
_journal_volume 39
_journal_year 2010
_chemical_compound_source 'Synthesized by the authors. See text'
_chemical_formula_moiety 'C33 H23 Cu F10 N4'
_chemical_formula_sum 'C33 H23 Cu F10 N4'
_chemical_formula_weight 729.09
_chemical_name_systematic
;
?
;
_space_group_IT_number 33
_symmetry_cell_setting orthorhombic
_symmetry_space_group_name_Hall 'P 2c -2n'
_symmetry_space_group_name_H-M 'P n a 21'
_atom_sites_solution_hydrogens geom
_atom_sites_solution_primary direct
_atom_sites_solution_secondary difmap
_audit_creation_method SHELXL-97
_cell_angle_alpha 90
_cell_angle_beta 90
_cell_angle_gamma 90
_cell_formula_units_Z 4
_cell_length_a 18.4398(3)
_cell_length_b 17.4848(3)
_cell_length_c 8.9597(2)
_cell_measurement_reflns_used 12472
_cell_measurement_temperature 150
_cell_measurement_theta_max 67.98
_cell_measurement_theta_min 3.48
_cell_volume 2888.75(9)
_computing_cell_refinement 'SAINT V7.34A (Bruker AXS, 2006b)'
_computing_data_collection 'APEX2 v2.1-0 (Bruker AXS, 2006a)'
_computing_data_reduction 'SAINT V7.34A (Bruker AXS, 2006b)'
_computing_molecular_graphics 'SHELXTL v6.12 (Bruker AXS, 2001)'
_computing_publication_material 'UdMX (Maris, 2004)'
_computing_structure_refinement 'SHELXL97 (Sheldrick, 2008)'
_computing_structure_solution 'SHELXS97 (Sheldrick, 2008)'
_diffrn_ambient_temperature 150
_diffrn_detector_area_resol_mean 5.5
_diffrn_measured_fraction_theta_full 0.999
_diffrn_measured_fraction_theta_max 1.000
_diffrn_measurement_device_type 'Bruker Smart 6000'
_diffrn_measurement_method \w
_diffrn_radiation_monochromator 'Montel 200 optics'
_diffrn_radiation_source 'Rotating Anode'
_diffrn_radiation_type CuK\a
_diffrn_radiation_wavelength 1.54178
_diffrn_reflns_av_R_equivalents 0.040
_diffrn_reflns_av_sigmaI/netI 0.0259
_diffrn_reflns_limit_h_max 21
_diffrn_reflns_limit_h_min -22
_diffrn_reflns_limit_k_max 21
_diffrn_reflns_limit_k_min -21
_diffrn_reflns_limit_l_max 10
_diffrn_reflns_limit_l_min -10
_diffrn_reflns_number 36779
_diffrn_reflns_theta_full 68.32
_diffrn_reflns_theta_max 68.32
_diffrn_reflns_theta_min 3.48
_exptl_absorpt_coefficient_mu 1.956
_exptl_absorpt_correction_T_max 0.8720
_exptl_absorpt_correction_T_min 0.7814
_exptl_absorpt_correction_type multi-scan
_exptl_absorpt_process_details 'Sadabs (Sheldrick, 2007)'
_exptl_crystal_colour black
_exptl_crystal_density_diffrn 1.676
_exptl_crystal_density_method 'not measured'
_exptl_crystal_description block
_exptl_crystal_F_000 1472
_exptl_crystal_size_max 0.10
_exptl_crystal_size_mid 0.10
_exptl_crystal_size_min 0.07
_refine_diff_density_max 0.319
_refine_diff_density_min -0.407
_refine_diff_density_rms 0.079
_refine_ls_abs_structure_details 'Friedel Pairs merged'
_refine_ls_abs_structure_Flack -0.03(2)
_refine_ls_extinction_method none
_refine_ls_goodness_of_fit_ref 1.042
_refine_ls_hydrogen_treatment constr
_refine_ls_matrix_type full
_refine_ls_number_parameters 437
_refine_ls_number_reflns 5293
_refine_ls_number_restraints 1
_refine_ls_restrained_S_all 1.042
_refine_ls_R_factor_all 0.0337
_refine_ls_R_factor_gt 0.0314
_refine_ls_shift/su_max 0.000
_refine_ls_shift/su_mean 0.000
_refine_ls_structure_factor_coef Fsqd
_refine_ls_weighting_details 'calc w=1/[\s^2^(Fo^2^)+(0.0576P)^2^+0.4636P] where P=(Fo^2^+2Fc^2^)/3'
_refine_ls_weighting_scheme calc
_refine_ls_wR_factor_gt 0.0823
_refine_ls_wR_factor_ref 0.0841
_reflns_number_gt 5015
_reflns_number_total 5293
_reflns_threshold_expression I>2\s(I)
_cod_data_source_file c0dt00240b.txt
_cod_data_source_block paul32
_cod_depositor_comments
;
The following automatic conversions were performed:

'_symmetry_cell_setting' value 'Orthorhombic' changed to
'orthorhombic' according to
/home/saulius/struct/CIF-dictionaries/cif_core.dic dictionary named
'cif_core.dic' version 2.4.2 from 2011-04-26.

'_geom_bond_publ_flag'
value 'Y' changed to 'y' according to
/home/saulius/struct/CIF-dictionaries/cif_core.dic dictionary named
'cif_core.dic' version 2.4.2 from 2011-04-26 (54
times).

'_geom_angle_publ_flag' value 'Y' changed to 'y' according
to /home/saulius/struct/CIF-dictionaries/cif_core.dic dictionary
named 'cif_core.dic' version 2.4.2 from 2011-04-26 (87
times).

'_geom_torsion_publ_flag' value 'Y' changed to 'y' according
to /home/saulius/struct/CIF-dictionaries/cif_core.dic dictionary
named 'cif_core.dic' version 2.4.2 from 2011-04-26 (135 times).

Automatic conversion script
Id: cif_fix_values 1891 2012-01-12 08:04:46Z andrius 
;
_cod_original_sg_symbol_H-M Pna21
_cod_database_code 7026156

loop_
_symmetry_equiv_pos_as_xyz
'x, y, z'
'-x, -y, z+1/2'
'x+1/2, -y+1/2, z'
'-x+1/2, y+1/2, z+1/2'

loop_
_atom_site_label
_atom_site_type_symbol
_atom_site_fract_x
_atom_site_fract_y
_atom_site_fract_z
_atom_site_U_iso_or_equiv
_atom_site_adp_type
_atom_site_occupancy
_atom_site_symmetry_multiplicity
_atom_site_calc_flag
_atom_site_refinement_flags
Cu1 Cu 0.568678(16) 0.224911(17) 0.97062(5) 0.02514(9) Uani 1 1 d .
F1 F 0.65632(11) 0.01098(10) 0.9043(2) 0.0507(4) Uani 1 1 d .
F2 F 0.79810(10) 0.03324(10) 0.8500(2) 0.0543(5) Uani 1 1 d .
F3 F 0.84043(8) 0.13514(11) 0.6382(2) 0.0547(5) Uani 1 1 d .
F4 F 0.73957(9) 0.21491(9) 0.4808(2) 0.0465(4) Uani 1 1 d .
F5 F 0.59752(9) 0.19544(10) 0.53950(18) 0.0417(4) Uani 1 1 d .
F6 F 0.67898(11) 0.32415(11) 1.2706(2) 0.0601(5) Uani 1 1 d .
F7 F 0.75681(9) 0.42063(11) 1.1046(2) 0.0549(5) Uani 1 1 d .
F8 F 0.68948(12) 0.51982(10) 0.9158(2) 0.0580(5) Uani 1 1 d .
F9 F 0.54183(12) 0.52293(9) 0.9028(2) 0.0542(5) Uani 1 1 d .
F10 F 0.46307(9) 0.42395(10) 1.0654(2) 0.0457(4) Uani 1 1 d .
N1 N 0.52381(11) 0.12730(11) 0.9056(2) 0.0259(4) Uani 1 1 d .
N2 N 0.51252(10) 0.24257(11) 1.1561(2) 0.0241(4) Uani 1 1 d .
N3 N 0.68215(11) 0.21000(11) 1.0165(2) 0.0239(4) Uani 1 1 d .
N4 N 0.61253(10) 0.30103(10) 0.8215(2) 0.0234(4) Uani 1 1 d .
C1 C 0.43598(13) 0.02168(15) 0.9338(3) 0.0340(6) Uani 1 1 d .
H1A H 0.4716 -0.0197 0.9263 0.051 Uiso 1 1 calc R
H1B H 0.4142 0.0308 0.8356 0.051 Uiso 1 1 calc R
H1C H 0.3980 0.0072 1.0050 0.051 Uiso 1 1 calc R
C2 C 0.47324(11) 0.09395(12) 0.9871(3) 0.0257(5) Uani 1 1 d .
C3 C 0.44894(13) 0.12218(14) 1.1265(3) 0.0280(5) Uani 1 1 d .
H3A H 0.4150 0.0901 1.1760 0.034 Uiso 1 1 calc R
C4 C 0.46643(12) 0.18965(15) 1.2045(3) 0.0265(5) Uani 1 1 d .
C5 C 0.42798(14) 0.19992(16) 1.3540(3) 0.0351(6) Uani 1 1 d .
H5A H 0.3996 0.2473 1.3522 0.053 Uiso 1 1 calc R
H5B H 0.4641 0.2026 1.4341 0.053 Uiso 1 1 calc R
H5C H 0.3956 0.1564 1.3716 0.053 Uiso 1 1 calc R
C6 C 0.62187(13) 0.10447(14) 0.7268(3) 0.0281(5) Uani 1 1 d .
C7 C 0.67519(15) 0.06367(14) 0.8005(3) 0.0334(5) Uani 1 1 d .
C8 C 0.74831(15) 0.07387(16) 0.7737(3) 0.0379(6) Uani 1 1 d .
C9 C 0.76981(14) 0.12496(16) 0.6665(3) 0.0373(6) Uani 1 1 d .
C10 C 0.71857(15) 0.16530(15) 0.5868(3) 0.0333(6) Uani 1 1 d .
C11 C 0.64590(13) 0.15475(14) 0.6179(3) 0.0288(5) Uani 1 1 d .
C12 C 0.54264(15) 0.09246(16) 0.7614(3) 0.0358(6) Uani 1 1 d .
H12A H 0.5127 0.1156 0.6816 0.043 Uiso 1 1 calc R
H12B H 0.5320 0.0370 0.7645 0.043 Uiso 1 1 calc R
C13 C 0.56841(13) 0.36929(15) 1.1724(3) 0.0284(5) Uani 1 1 d .
C14 C 0.64312(14) 0.37136(15) 1.1808(3) 0.0319(5) Uani 1 1 d .
C15 C 0.68382(14) 0.42144(15) 1.0959(3) 0.0371(6) Uani 1 1 d .
C16 C 0.65041(17) 0.47184(14) 1.0010(3) 0.0407(7) Uani 1 1 d .
C17 C 0.57545(15) 0.47324(14) 0.9934(3) 0.0371(6) Uani 1 1 d .
C18 C 0.53599(14) 0.42216(14) 1.0788(3) 0.0308(5) Uani 1 1 d .
C19 C 0.52354(16) 0.30951(15) 1.2534(3) 0.0333(6) Uani 1 1 d .
H19A H 0.5488 0.2936 1.3458 0.040 Uiso 1 1 calc R
H19B H 0.4760 0.3315 1.2815 0.040 Uiso 1 1 calc R
C20 C 0.71485(13) 0.16368(14) 1.1137(3) 0.0266(5) Uani 1 1 d .
C21 C 0.79105(14) 0.15992(16) 1.1245(3) 0.0344(6) Uani 1 1 d .
H21A H 0.8131 0.1260 1.1936 0.041 Uiso 1 1 calc R
C22 C 0.83275(14) 0.20499(15) 1.0358(3) 0.0346(6) Uani 1 1 d .
H22A H 0.8841 0.2028 1.0434 0.041 Uiso 1 1 calc R
C23 C 0.80002(13) 0.25493(14) 0.9326(3) 0.0285(5) Uani 1 1 d .
C24 C 0.84010(13) 0.30334(15) 0.8317(3) 0.0335(5) Uani 1 1 d .
H24A H 0.8916 0.3032 0.8347 0.040 Uiso 1 1 calc R
C25 C 0.80545(14) 0.34877(15) 0.7331(3) 0.0353(6) Uani 1 1 d .
H25A H 0.8329 0.3801 0.6674 0.042 Uiso 1 1 calc R
C26 C 0.72767(14) 0.35059(14) 0.7258(3) 0.0291(5) Uani 1 1 d .
C27 C 0.68874(15) 0.39673(15) 0.6248(3) 0.0349(6) Uani 1 1 d .
H27A H 0.7138 0.4295 0.5578 0.042 Uiso 1 1 calc R
C28 C 0.61444(15) 0.39404(15) 0.6238(3) 0.0345(6) Uani 1 1 d .
H28A H 0.5880 0.4253 0.5563 0.041 Uiso 1 1 calc R
C29 C 0.57710(13) 0.34510(14) 0.7223(3) 0.0280(5) Uani 1 1 d .
C30 C 0.68668(12) 0.30355(13) 0.8224(3) 0.0238(5) Uani 1 1 d .
C31 C 0.72416(12) 0.25489(13) 0.9277(3) 0.0240(5) Uani 1 1 d .
C32 C 0.66605(15) 0.11473(15) 1.2084(3) 0.0348(6) Uani 1 1 d .
H32A H 0.6285 0.0916 1.1456 0.052 Uiso 1 1 calc R
H32B H 0.6432 0.1464 1.2854 0.052 Uiso 1 1 calc R
H32C H 0.6947 0.0743 1.2560 0.052 Uiso 1 1 calc R
C33 C 0.49700(14) 0.34049(16) 0.7199(3) 0.0351(6) Uani 1 1 d .
H33A H 0.4803 0.3088 0.8033 0.053 Uiso 1 1 calc R
H33B H 0.4811 0.3176 0.6256 0.053 Uiso 1 1 calc R
H33C H 0.4765 0.3920 0.7293 0.053 Uiso 1 1 calc R

loop_
_atom_site_aniso_label
_atom_site_aniso_U_11
_atom_site_aniso_U_22
_atom_site_aniso_U_33
_atom_site_aniso_U_23
_atom_site_aniso_U_13
_atom_site_aniso_U_12
Cu1 0.02368(16) 0.02629(17) 0.02544(16) -0.00314(16) 0.00359(15) -0.00444(12)
F1 0.0781(13) 0.0372(9) 0.0367(9) 0.0018(7) 0.0012(9) 0.0045(9)
F2 0.0571(11) 0.0548(10) 0.0511(10) -0.0165(8) -0.0211(9) 0.0287(9)
F3 0.0255(7) 0.0685(11) 0.0701(12) -0.0339(10) 0.0044(8) -0.0029(8)
F4 0.0538(9) 0.0474(9) 0.0382(8) -0.0048(8) 0.0121(9) -0.0168(7)
F5 0.0443(9) 0.0471(9) 0.0336(8) 0.0015(7) -0.0066(7) 0.0057(7)
F6 0.0666(12) 0.0591(11) 0.0547(11) -0.0095(9) -0.0145(10) 0.0116(10)
F7 0.0339(8) 0.0556(11) 0.0751(13) -0.0267(10) 0.0050(8) -0.0100(8)
F8 0.0832(13) 0.0419(9) 0.0490(10) -0.0095(8) 0.0266(10) -0.0285(10)
F9 0.0865(14) 0.0350(9) 0.0410(9) 0.0093(7) -0.0043(9) 0.0085(9)
F10 0.0382(8) 0.0469(9) 0.0521(10) -0.0056(8) -0.0050(8) 0.0058(7)
N1 0.0265(9) 0.0254(10) 0.0258(9) -0.0050(8) 0.0006(8) -0.0022(8)
N2 0.0243(9) 0.0251(9) 0.0229(10) 0.0012(8) 0.0005(8) -0.0007(8)
N3 0.0260(9) 0.0241(9) 0.0217(9) -0.0047(7) -0.0001(7) -0.0019(8)
N4 0.0254(9) 0.0219(9) 0.0229(9) -0.0016(7) 0.0010(8) -0.0023(8)
C1 0.0346(13) 0.0311(12) 0.0361(16) 0.0023(10) -0.0013(10) -0.0081(10)
C2 0.0229(10) 0.0244(10) 0.0298(12) 0.0035(10) -0.0023(10) 0.0006(8)
C3 0.0262(11) 0.0287(12) 0.0291(12) 0.0055(10) 0.0016(9) -0.0042(10)
C4 0.0234(10) 0.0330(12) 0.0230(12) 0.0039(9) 0.0004(9) 0.0011(9)
C5 0.0364(14) 0.0403(14) 0.0287(13) 0.0006(12) 0.0077(11) -0.0039(11)
C6 0.0316(12) 0.0280(12) 0.0246(11) -0.0101(9) 0.0009(10) -0.0005(10)
C7 0.0438(14) 0.0297(12) 0.0266(12) -0.0069(10) -0.0006(11) 0.0030(11)
C8 0.0416(15) 0.0380(15) 0.0341(13) -0.0133(11) -0.0101(12) 0.0123(12)
C9 0.0272(12) 0.0441(15) 0.0407(15) -0.0232(13) 0.0001(11) 0.0009(11)
C10 0.0377(13) 0.0338(13) 0.0285(13) -0.0090(10) 0.0076(11) -0.0061(11)
C11 0.0306(12) 0.0307(13) 0.0252(11) -0.0077(10) -0.0027(9) 0.0025(10)
C12 0.0369(14) 0.0400(14) 0.0305(14) -0.0130(11) 0.0044(11) -0.0076(11)
C13 0.0391(14) 0.0236(12) 0.0225(11) -0.0069(10) 0.0006(10) -0.0016(10)
C14 0.0379(13) 0.0297(12) 0.0281(12) -0.0072(10) -0.0046(10) 0.0029(11)
C15 0.0366(13) 0.0330(13) 0.0417(15) -0.0184(11) 0.0072(12) -0.0067(11)
C16 0.0629(17) 0.0253(12) 0.0339(15) -0.0086(10) 0.0122(13) -0.0151(12)
C17 0.0545(15) 0.0231(11) 0.0337(16) -0.0030(11) 0.0006(13) 0.0011(11)
C18 0.0365(13) 0.0274(12) 0.0286(12) -0.0051(10) -0.0007(10) 0.0020(10)
C19 0.0452(15) 0.0317(13) 0.0231(12) -0.0044(10) 0.0030(10) -0.0018(11)
C20 0.0304(11) 0.0257(11) 0.0237(11) -0.0030(9) -0.0029(9) 0.0011(10)
C21 0.0352(13) 0.0358(14) 0.0322(13) -0.0032(11) -0.0087(11) 0.0047(11)
C22 0.0228(11) 0.0421(14) 0.0388(14) -0.0099(12) -0.0060(11) 0.0016(11)
C23 0.0235(11) 0.0307(12) 0.0311(15) -0.0100(9) -0.0003(9) -0.0038(10)
C24 0.0228(11) 0.0387(14) 0.0391(14) -0.0098(12) 0.0052(11) -0.0062(10)
C25 0.0328(13) 0.0366(14) 0.0365(14) -0.0051(11) 0.0096(11) -0.0114(11)
C26 0.0303(12) 0.0288(13) 0.0281(12) -0.0054(10) 0.0050(10) -0.0074(10)
C27 0.0430(14) 0.0306(13) 0.0311(13) 0.0026(10) 0.0054(11) -0.0074(11)
C28 0.0436(14) 0.0319(13) 0.0281(12) 0.0037(10) 0.0006(11) 0.0025(11)
C29 0.0313(12) 0.0261(13) 0.0266(13) -0.0022(10) -0.0004(10) 0.0011(10)
C30 0.0246(10) 0.0221(11) 0.0248(11) -0.0056(9) 0.0003(9) -0.0015(9)
C31 0.0247(11) 0.0247(11) 0.0226(11) -0.0075(9) 0.0004(9) -0.0007(9)
C32 0.0390(14) 0.0344(13) 0.0312(13) 0.0073(11) -0.0039(12) 0.0024(12)
C33 0.0307(12) 0.0421(15) 0.0325(13) 0.0068(12) -0.0043(11) 0.0035(12)

loop_
_atom_type_symbol
_atom_type_description
_atom_type_scat_dispersion_real
_atom_type_scat_dispersion_imag
_atom_type_scat_source
C C 0.0181 0.0091 'International Tables Vol C Tables 4.2.6.8 and 6.1.1.4'
H H 0.0000 0.0000 'International Tables Vol C Tables 4.2.6.8 and 6.1.1.4'
N N 0.0311 0.0180 'International Tables Vol C Tables 4.2.6.8 and 6.1.1.4'
F F 0.0727 0.0534 'International Tables Vol C Tables 4.2.6.8 and 6.1.1.4'
Cu Cu -1.9646 0.5888 'International Tables Vol C Tables 4.2.6.8 and 6.1.1.4'

loop_
_geom_angle_atom_site_label_1
_geom_angle_atom_site_label_2
_geom_angle_atom_site_label_3
_geom_angle
_geom_angle_publ_flag
N2 CU1 N1 99.33(8) y
N2 CU1 N4 130.60(8) y
N1 CU1 N4 122.09(8) y
N2 CU1 N3 111.55(8) y
N1 CU1 N3 110.97(8) y
N4 CU1 N3 79.60(7) y
C2 N1 C12 118.0(2) y
C2 N1 CU1 120.82(16) y
C12 N1 CU1 121.06(17) y
C4 N2 C19 116.6(2) y
C4 N2 CU1 119.96(16) y
C19 N2 CU1 123.20(15) y
C20 N3 C31 118.4(2) y
C20 N3 CU1 129.74(16) y
C31 N3 CU1 111.89(15) y
C29 N4 C30 118.1(2) y
C29 N4 CU1 127.61(16) y
C30 N4 CU1 114.26(15) y
C2 C1 H1A 109.5 ?
C2 C1 H1B 109.5 ?
H1A C1 H1B 109.5 ?
C2 C1 H1C 109.5 ?
H1A C1 H1C 109.5 ?
H1B C1 H1C 109.5 ?
N1 C2 C3 123.9(2) y
N1 C2 C1 121.0(2) y
C3 C2 C1 115.2(2) y
C4 C3 C2 131.1(2) y
C4 C3 H3A 114.5 ?
C2 C3 H3A 114.5 ?
N2 C4 C3 124.6(2) y
N2 C4 C5 120.1(2) y
C3 C4 C5 115.3(2) y
C4 C5 H5A 109.5 ?
C4 C5 H5B 109.5 ?
H5A C5 H5B 109.5 ?
C4 C5 H5C 109.5 ?
H5A C5 H5C 109.5 ?
H5B C5 H5C 109.5 ?
C7 C6 C11 115.9(2) y
C7 C6 C12 121.2(2) y
C11 C6 C12 122.9(2) y
F1 C7 C8 117.3(2) y
F1 C7 C6 119.8(2) y
C8 C7 C6 123.0(3) y
F2 C8 C9 120.2(3) y
F2 C8 C7 120.6(3) y
C9 C8 C7 119.3(2) y
F3 C9 C8 120.1(3) y
F3 C9 C10 120.1(3) y
C8 C9 C10 119.9(2) y
F4 C10 C9 119.9(2) y
F4 C10 C11 120.6(3) y
C9 C10 C11 119.5(3) y
F5 C11 C10 118.0(2) y
F5 C11 C6 119.5(2) y
C10 C11 C6 122.5(2) y
N1 C12 C6 110.6(2) y
N1 C12 H12A 109.5 ?
C6 C12 H12A 109.5 ?
N1 C12 H12B 109.5 ?
C6 C12 H12B 109.5 ?
H12A C12 H12B 108.1 ?
C14 C13 C18 116.5(2) y
C14 C13 C19 122.4(2) y
C18 C13 C19 120.9(2) y
F6 C14 C13 120.9(2) y
F6 C14 C15 117.2(2) y
C13 C14 C15 121.9(2) y
F7 C15 C16 119.4(3) y
F7 C15 C14 120.2(3) y
C16 C15 C14 120.3(2) y
F8 C16 C15 120.9(3) y
F8 C16 C17 119.8(3) y
C15 C16 C17 119.4(2) y
F9 C17 C18 120.7(2) y
F9 C17 C16 120.2(2) y
C18 C17 C16 119.1(2) y
F10 C18 C17 117.4(2) y
F10 C18 C13 119.9(2) y
C17 C18 C13 122.6(2) y
N2 C19 C13 109.86(19) y
N2 C19 H19A 109.7 ?
C13 C19 H19A 109.7 ?
N2 C19 H19B 109.7 ?
C13 C19 H19B 109.7 ?
H19A C19 H19B 108.2 ?
N3 C20 C21 121.6(2) y
N3 C20 C32 116.3(2) y
C21 C20 C32 122.1(2) y
C22 C21 C20 119.8(2) y
C22 C21 H21A 120.1 ?
C20 C21 H21A 120.1 ?
C21 C22 C23 120.1(2) y
C21 C22 H22A 120 ?
C23 C22 H22A 120 ?
C31 C23 C22 116.7(2) y
C31 C23 C24 119.5(2) y
C22 C23 C24 123.8(2) y
C25 C24 C23 120.9(2) y
C25 C24 H24A 119.6 ?
C23 C24 H24A 119.6 ?
C24 C25 C26 121.0(2) y
C24 C25 H25A 119.5 ?
C26 C25 H25A 119.5 ?
C27 C26 C30 117.0(2) y
C27 C26 C25 123.4(2) y
C30 C26 C25 119.6(2) y
C28 C27 C26 119.6(2) y
C28 C27 H27A 120.2 ?
C26 C27 H27A 120.2 ?
C27 C28 C29 120.3(2) y
C27 C28 H28A 119.8 ?
C29 C28 H28A 119.8 ?
N4 C29 C28 121.6(2) y
N4 C29 C33 117.6(2) y
C28 C29 C33 120.8(2) y
N4 C30 C26 123.3(2) y
N4 C30 C31 117.5(2) y
C26 C30 C31 119.1(2) y
N3 C31 C23 123.5(2) y
N3 C31 C30 116.7(2) y
C23 C31 C30 119.8(2) y
C20 C32 H32A 109.5 ?
C20 C32 H32B 109.5 ?
H32A C32 H32B 109.5 ?
C20 C32 H32C 109.5 ?
H32A C32 H32C 109.5 ?
H32B C32 H32C 109.5 ?
C29 C33 H33A 109.5 ?
C29 C33 H33B 109.5 ?
H33A C33 H33B 109.5 ?
C29 C33 H33C 109.5 ?
H33A C33 H33C 109.5 ?
H33B C33 H33C 109.5 ?

loop_
_geom_bond_atom_site_label_1
_geom_bond_atom_site_label_2
_geom_bond_distance
_geom_bond_publ_flag
Cu1 N2 1.982(2) y
Cu1 N1 1.984(2) y
Cu1 N4 2.0520(19) y
Cu1 N3 2.148(2) y
F1 C7 1.355(3) y
F2 C8 1.348(3) y
F3 C9 1.338(3) y
F4 C10 1.343(3) y
F5 C11 1.340(3) y
F6 C14 1.329(3) y
F7 C15 1.348(3) y
F8 C16 1.344(3) y
F9 C17 1.341(3) y
F10 C18 1.350(3) y
N1 C2 1.320(3) y
N1 C12 1.470(3) y
N2 C4 1.329(3) y
N2 C19 1.473(3) y
N3 C20 1.333(3) y
N3 C31 1.360(3) y
N4 C29 1.346(3) y
N4 C30 1.368(3) y
C1 C2 1.516(3) y
C1 H1a 0.98 ?
C1 H1b 0.98 ?
C1 H1c 0.98 ?
C2 C3 1.416(4) y
C3 C4 1.409(4) y
C3 H3a 0.95 ?
C4 C5 1.526(3) y
C5 H5a 0.98 ?
C5 H5b 0.98 ?
C5 H5c 0.98 ?
C6 C7 1.383(4) y
C6 C11 1.386(4) y
C6 C12 1.508(4) y
C7 C8 1.381(4) y
C8 C9 1.370(4) y
C9 C10 1.379(4) y
C10 C11 1.381(4) y
C12 H12a 0.99 ?
C12 H12b 0.99 ?
C13 C14 1.380(4) y
C13 C18 1.384(4) y
C13 C19 1.518(4) y
C14 C15 1.382(4) y
C15 C16 1.371(4) y
C16 C17 1.384(4) y
C17 C18 1.383(4) y
C19 H19a 0.99 ?
C19 H19b 0.99 ?
C20 C21 1.410(4) y
C20 C32 1.504(4) y
C21 C22 1.358(4) y
C21 H21a 0.95 ?
C22 C23 1.408(4) y
C22 H22a 0.95 ?
C23 C31 1.400(3) y
C23 C24 1.442(4) y
C24 C25 1.349(4) y
C24 H24a 0.95 ?
C25 C26 1.436(3) y
C25 H25a 0.95 ?
C26 C27 1.409(4) y
C26 C30 1.413(3) y
C27 C28 1.371(4) y
C27 H27a 0.95 ?
C28 C29 1.409(4) y
C28 H28a 0.95 ?
C29 C33 1.479(4) y
C30 C31 1.446(3) y
C32 H32a 0.98 ?
C32 H32b 0.98 ?
C32 H32c 0.98 ?
C33 H33a 0.98 ?
C33 H33b 0.98 ?
C33 H33c 0.98 ?

loop_
_geom_torsion_atom_site_label_1
_geom_torsion_atom_site_label_2
_geom_torsion_atom_site_label_3
_geom_torsion_atom_site_label_4
_geom_torsion
_geom_torsion_publ_flag
N2 CU1 N1 C2 -2.0(2) y
N4 CU1 N1 C2 -153.80(16) y
N3 CU1 N1 C2 115.50(18) y
N2 CU1 N1 C12 174.28(19) y
N4 CU1 N1 C12 22.5(2) y
N3 CU1 N1 C12 -68.2(2) y
N1 CU1 N2 C4 5.79(19) y
N4 CU1 N2 C4 153.98(16) y
N3 CU1 N2 C4 -111.27(17) y
N1 CU1 N2 C19 -179.87(19) y
N4 CU1 N2 C19 -31.7(2) y
N3 CU1 N2 C19 63.1(2) y
N2 CU1 N3 C20 50.9(2) y
N1 CU1 N3 C20 -58.9(2) y
N4 CU1 N3 C20 -179.4(2) y
N2 CU1 N3 C31 -130.56(15) y
N1 CU1 N3 C31 119.68(15) y
N4 CU1 N3 C31 -0.85(14) y
N2 CU1 N4 C29 -72.0(2) y
N1 CU1 N4 C29 70.1(2) y
N3 CU1 N4 C29 178.5(2) y
N2 CU1 N4 C30 110.71(16) y
N1 CU1 N4 C30 -107.16(16) y
N3 CU1 N4 C30 1.16(15) y
C12 N1 C2 C3 -178.7(2) y
CU1 N1 C2 C3 -2.4(3) y
C12 N1 C2 C1 0.3(3) y
CU1 N1 C2 C1 176.67(17) y
N1 C2 C3 C4 4.6(4) y
C1 C2 C3 C4 -174.5(2) y
C19 N2 C4 C3 179.7(2) y
CU1 N2 C4 C3 -5.6(3) y
C19 N2 C4 C5 0.0(3) y
CU1 N2 C4 C5 174.72(17) y
C2 C3 C4 N2 0.1(4) y
C2 C3 C4 C5 179.8(2) y
C11 C6 C7 F1 -177.3(2) y
C12 C6 C7 F1 1.0(3) y
C11 C6 C7 C8 2.7(4) y
C12 C6 C7 C8 -179.0(2) y
F1 C7 C8 F2 -0.8(4) y
C6 C7 C8 F2 179.2(2) y
F1 C7 C8 C9 178.1(2) y
C6 C7 C8 C9 -1.9(4) y
F2 C8 C9 F3 -0.6(4) y
C7 C8 C9 F3 -179.5(2) y
F2 C8 C9 C10 178.8(2) y
C7 C8 C9 C10 -0.1(4) y
F3 C9 C10 F4 -0.1(4) y
C8 C9 C10 F4 -179.4(2) y
F3 C9 C10 C11 -179.5(2) y
C8 C9 C10 C11 1.2(4) y
F4 C10 C11 F5 -0.1(4) y
C9 C10 C11 F5 179.3(2) y
F4 C10 C11 C6 -179.7(2) y
C9 C10 C11 C6 -0.3(4) y
C7 C6 C11 F5 178.8(2) y
C12 C6 C11 F5 0.5(3) y
C7 C6 C11 C10 -1.6(3) y
C12 C6 C11 C10 -179.9(2) y
C2 N1 C12 C6 -147.2(2) y
CU1 N1 C12 C6 36.5(3) y
C7 C6 C12 N1 74.0(3) y
C11 C6 C12 N1 -107.8(3) y
C18 C13 C14 F6 178.3(2) y
C19 C13 C14 F6 -5.4(4) y
C18 C13 C14 C15 -2.5(4) y
C19 C13 C14 C15 173.8(2) y
F6 C14 C15 F7 0.7(4) y
C13 C14 C15 F7 -178.5(2) y
F6 C14 C15 C16 -179.9(2) y
C13 C14 C15 C16 0.9(4) y
F7 C15 C16 F8 0.7(4) y
C14 C15 C16 F8 -178.7(2) y
F7 C15 C16 C17 -179.2(2) y
C14 C15 C16 C17 1.4(4) y
F8 C16 C17 F9 -0.8(4) y
C15 C16 C17 F9 179.1(2) y
F8 C16 C17 C18 178.3(2) y
C15 C16 C17 C18 -1.8(4) y
F9 C17 C18 F10 0.7(4) y
C16 C17 C18 F10 -178.3(2) y
F9 C17 C18 C13 179.2(2) y
C16 C17 C18 C13 0.1(4) y
C14 C13 C18 F10 -179.6(2) y
C19 C13 C18 F10 4.0(4) y
C14 C13 C18 C17 2.0(4) y
C19 C13 C18 C17 -174.4(2) y
C4 N2 C19 C13 -171.6(2) y
CU1 N2 C19 C13 13.8(3) y
C14 C13 C19 N2 -90.6(3) y
C18 C13 C19 N2 85.5(3) y
C31 N3 C20 C21 -0.7(3) y
CU1 N3 C20 C21 177.75(17) y
C31 N3 C20 C32 -179.5(2) y
CU1 N3 C20 C32 -1.1(3) y
N3 C20 C21 C22 0.9(4) y
C32 C20 C21 C22 179.6(2) y
C20 C21 C22 C23 -0.5(4) y
C21 C22 C23 C31 0.0(4) y
C21 C22 C23 C24 -178.4(2) y
C31 C23 C24 C25 0.2(4) y
C22 C23 C24 C25 178.5(2) y
C23 C24 C25 C26 0.2(4) y
C24 C25 C26 C27 -179.8(2) y
C24 C25 C26 C30 -0.6(4) y
C30 C26 C27 C28 -0.2(4) y
C25 C26 C27 C28 178.9(2) y
C26 C27 C28 C29 -0.5(4) y
C30 N4 C29 C28 -1.5(3) y
CU1 N4 C29 C28 -178.67(18) y
C30 N4 C29 C33 178.6(2) y
CU1 N4 C29 C33 1.3(3) y
C27 C28 C29 N4 1.4(4) y
C27 C28 C29 C33 -178.7(3) y
C29 N4 C30 C26 0.7(3) y
CU1 N4 C30 C26 178.32(17) y
C29 N4 C30 C31 -178.9(2) y
CU1 N4 C30 C31 -1.3(3) y
C27 C26 C30 N4 0.1(3) y
C25 C26 C30 N4 -179.1(2) y
C27 C26 C30 C31 179.7(2) y
C25 C26 C30 C31 0.5(3) y
C20 N3 C31 C23 0.2(3) y
CU1 N3 C31 C23 -178.55(18) y
C20 N3 C31 C30 179.2(2) y
CU1 N3 C31 C30 0.4(2) y
C22 C23 C31 N3 0.2(3) y
C24 C23 C31 N3 178.6(2) y
C22 C23 C31 C30 -178.7(2) y
C24 C23 C31 C30 -0.3(3) y
N4 C30 C31 N3 0.6(3) y
C26 C30 C31 N3 -179.1(2) y
N4 C30 C31 C23 179.6(2) y
C26 C30 C31 C23 -0.1(3) y
